data_4306565
loop_
_publ_author_name
'Birgit Weber'
'Eike S. Kaps'
'Jaroslava Obel'
'Klaus Achterhold'
'Fritz G. Parak'

_publ_contact_author_address
;
Department Chemie und Biochemie
Ludwig-Maximilians Universit\"at
Butenandtstra\&se 5-13 (Haus F)
D-81377 M\"unchen
Germany
;
_publ_contact_author_email bwmch@cup.uni-muenchen.de
_publ_contact_author_fax '+49 89 218077407'
_publ_contact_author_name 'Birgit Weber'
_publ_contact_author_phone '+49 89 218077772'
_publ_section_title
;
Synthesis and Characterization of a Dinuclear Iron(II) Spin Crossover
Complex with Wide Hysteresis
;
_journal_name_full 'Inorganic Chemistry'
_journal_page_first 10779
_journal_page_last 10787
_journal_paper_doi 10.1021/ic801388a
_journal_volume 47
_journal_year 2008
_chemical_compound_source
;
The complex [Fe5b(MeOH)2] was dissolved in hot N-methylimidazole. After
cooling black crystals were obtained. 
;
_chemical_formula_moiety 'C26 H30 Fe N6 O4, C4 H6 N2'
_chemical_formula_sum 'C30 H36 Fe N8 O4'
_chemical_formula_weight 628.52
_chemical_name_common Fe5bmeim3HS
_space_group_IT_number 2
_symmetry_cell_setting triclinic
_symmetry_space_group_name_Hall '-P 1'
_symmetry_space_group_name_H-M 'P -1'
_atom_sites_solution_hydrogens geom
_atom_sites_solution_primary direct
_atom_sites_solution_secondary difmap
_audit_author_name 'Weber, B.'
_audit_block_code Fe_L5b_N-Methylimidazole_3_mo115_weber
_audit_creation_date
;
'Mon May 19 14:19:17 2008'
;
_audit_creation_method 'form98_non/compatible with shelxl97-2'
_audit_update_record 30-june-08
_cell_angle_alpha 73.24(3)
_cell_angle_beta 78.177(17)
_cell_angle_gamma 73.33(3)
_cell_formula_units_Z 2
_cell_length_a 11.781(3)
_cell_length_b 11.905(5)
_cell_length_c 11.951(2)
_cell_measurement_reflns_used 4730
_cell_measurement_temperature 250(2)
_cell_measurement_theta_max 24.9975
_cell_measurement_theta_min 3.7956
_cell_volume 1523.8(8)
_computing_cell_refinement
;
CrysAlis RED, Oxford Diffraction Ltd.,
Version 1.171.32.5 (release 08-05-2007 CrysAlis171 .NET)
(compiled May  8 2007,13:10:02)
;
_computing_data_collection
;
CrysAlis CCD, Oxford Diffraction Ltd.,
Version 1.171.32.5 (release 08-05-2007 CrysAlis171 .NET)
(compiled May  8 2007,13:10:02)
;
_computing_data_reduction
;
CrysAlis RED, Oxford Diffraction Ltd.,
Version 1.171.32.5 (release 08-05-2007 CrysAlis171 .NET)
(compiled May  8 2007,13:10:02)
;
_computing_molecular_graphics
;
ORTEP (M. N. Burnett, C. K. Johnson, ORTEP-III: Oak Ridge Thermal Ellipsoid
Plot Program for Crystal Structure Illustrations, Oak Ridge National
Laboratory Report ORNL-6895, 1996). Windows version (L. J. Farrugia, Univ.
Glasgow) used --- SCHAKAL (E. Keller, University of  Freiburg (Breisgau),
Germany, 1995).
;
_computing_publication_material
;
PLATON (A. L. Spek, Acta Crystallogr, Sect. A, 1990, 46, C34, 1995 version).
--- T.B.Cohen, Pure Appl. Chem. 1996,68,2339-2359 (atomic masses).
;
_computing_structure_refinement 'SHELXL-97 (G. M. Sheldrick. University of G\"ottingen, 97-2 version)'
_computing_structure_solution
;
A. Altomare, M. C. Burla, M. Camalli, G. L. Cascarano, C. Giacovazzo, A.
Guagliardi, A. G. G. Moliterni, G. Polidori, R. Spagna: SIR97: a new tool for
crystal structure determination and refinement; J. Appl. Crystallogr. 1999,
32, 115-119.
;
_diffrn_ambient_temperature 250(2)
_diffrn_detector_area_resol_mean 15.9809
_diffrn_measured_fraction_theta_full 0.965
_diffrn_measured_fraction_theta_max 0.965
_diffrn_measurement_device 'CCD camera on \k-goniostat'
_diffrn_measurement_device_type KappaCCD
_diffrn_orient_matrix_UB_11 0.0148394742
_diffrn_orient_matrix_UB_12 0.0556275098
_diffrn_orient_matrix_UB_13 -0.0074329894
_diffrn_orient_matrix_UB_21 0.0185725403
_diffrn_orient_matrix_UB_22 -0.0207290330
_diffrn_orient_matrix_UB_23 0.0568143101
_diffrn_orient_matrix_UB_31 0.0587869571
_diffrn_orient_matrix_UB_32 -0.0243044061
_diffrn_orient_matrix_UB_33 -0.0250593625
_diffrn_radiation_collimation '0.5 mm collimator'
_diffrn_radiation_monochromator graphite
_diffrn_radiation_source 'fine-focus sealed tube'
_diffrn_radiation_type MoK\a
_diffrn_radiation_wavelength 0.71073
_diffrn_reflns_av_R_equivalents 0.0401
_diffrn_reflns_av_sigmaI/netI 0.0688
_diffrn_reflns_limit_h_max 13
_diffrn_reflns_limit_h_min -13
_diffrn_reflns_limit_k_max 14
_diffrn_reflns_limit_k_min -13
_diffrn_reflns_limit_l_max 14
_diffrn_reflns_limit_l_min -14
_diffrn_reflns_number 10195
_diffrn_reflns_theta_full 24.9975
_diffrn_reflns_theta_max 24.9975
_diffrn_reflns_theta_min 3.80
_diffrn_source_current 45
_diffrn_source_power 2.48
_diffrn_source_type 'Spellman generator'
_diffrn_source_voltage 55
_exptl_absorpt_coefficient_mu 0.544
_exptl_absorpt_correction_T_max 0.9619
_exptl_absorpt_correction_T_min 0.8631
_exptl_absorpt_correction_type numerical
_exptl_absorpt_process_details 'Absorption correction with XRed, rev 1.09, STOE (Darmstadt, Germany)'
_exptl_crystal_colour brown
_exptl_crystal_density_diffrn 1.3697
_exptl_crystal_density_method 'not measured'
_exptl_crystal_description block
_exptl_crystal_F_000 660
_exptl_crystal_size_max 0.36
_exptl_crystal_size_mid 0.30
_exptl_crystal_size_min 0.095
_refine_diff_density_max 0.258
_refine_diff_density_min -0.331
_refine_diff_density_rms 0.053
_refine_ls_extinction_method none
_refine_ls_goodness_of_fit_ref 0.993
_refine_ls_hydrogen_treatment refall
_refine_ls_matrix_type full
_refine_ls_number_parameters 406
_refine_ls_number_reflns 5226
_refine_ls_number_restraints 0
_refine_ls_restrained_S_all 0.993
_refine_ls_R_factor_all 0.0653
_refine_ls_R_factor_gt 0.0389
_refine_ls_shift/su_max 0.000
_refine_ls_shift/su_mean 0.000
_refine_ls_structure_factor_coef Fsqd
_refine_ls_weighting_details 'calc w=1/[\s^2^(Fo^2^)+(0.0567P)^2^+0.0000P] where P=(Fo^2^+2Fc^2^)/3'
_refine_ls_weighting_scheme calc
_refine_ls_wR_factor_gt 0.0940
_refine_ls_wR_factor_ref 0.1068
_reflns_number_gt 3558
_reflns_number_total 5226
_reflns_threshold_expression >2sigma(I)
_cod_data_source_file ic801388a_si_002_1.cif
_cod_data_source_block mo115
_cod_database_code 4306565

loop_
_symmetry_equiv_pos_as_xyz
'x, y, z'
'-x, -y, -z'

loop_
_atom_site_label
_atom_site_type_symbol
_atom_site_fract_x
_atom_site_fract_y
_atom_site_fract_z
_atom_site_U_iso_or_equiv
_atom_site_adp_type
_atom_site_occupancy
_atom_site_symmetry_multiplicity
_atom_site_calc_flag
_atom_site_refinement_flags
_atom_site_disorder_assembly
_atom_site_disorder_group
Fe Fe 0.30336(3) 0.42347(4) 0.72722(3) 0.03301(14) Uani 1 1 d . . .
O1 O 0.41140(14) 0.31083(17) 0.63287(15) 0.0388(5) Uani 1 1 d . . .
O2 O 0.40843(14) 0.49518(17) 0.78500(16) 0.0396(5) Uani 1 1 d . . .
O3A O 0.3537(13) 0.181(5) 0.370(3) 0.076(7) Uani 0.57(9) 1 d P A 1
O3B O 0.345(3) 0.131(3) 0.414(5) 0.069(7) Uani 0.43(9) 1 d P A 2
O4 O 0.33459(18) 0.7577(2) 0.97159(19) 0.0594(6) Uani 1 1 d . . .
N1 N 0.16293(17) 0.38591(19) 0.67487(18) 0.0313(5) Uani 1 1 d . . .
N2 N 0.15961(17) 0.52903(19) 0.81326(17) 0.0312(5) Uani 1 1 d . . .
N3 N 0.29277(17) 0.57543(19) 0.55933(18) 0.0351(5) Uani 1 1 d . . .
N4 N 0.29917(18) 0.6830(2) 0.37503(18) 0.0364(5) Uani 1 1 d . . .
N5 N 0.31153(19) 0.2730(2) 0.89264(19) 0.0388(6) Uani 1 1 d . . .
N6 N 0.3599(2) 0.1358(2) 1.0550(2) 0.0462(6) Uani 1 1 d . . .
N7 N -0.0165(3) 0.0343(3) 0.7464(3) 0.0823(10) Uani 1 1 d . . .
N8 N 0.1788(2) -0.0009(2) 0.7259(2) 0.0581(7) Uani 1 1 d . . .
C1 C 0.3956(2) 0.2618(2) 0.5572(2) 0.0368(6) Uani 1 1 d . . .
C2 C 0.2797(2) 0.2718(2) 0.5316(2) 0.0352(6) Uani 1 1 d . A .
C3 C 0.1730(2) 0.3335(2) 0.5895(2) 0.0336(6) Uani 1 1 d . . .
H3 H 0.1022 0.3371 0.5642 0.0803(19) Uiso 1 1 calc R . .
C4 C 0.0481(2) 0.4440(2) 0.7242(2) 0.0328(6) Uani 1 1 d . . .
C5 C -0.0609(2) 0.4341(3) 0.7044(3) 0.0427(7) Uani 1 1 d . . .
H5 H -0.0615 0.3879 0.6537 0.0803(19) Uiso 1 1 calc R . .
C6 C -0.1669(2) 0.4913(3) 0.7583(3) 0.0479(8) Uani 1 1 d . . .
H6 H -0.2387 0.4856 0.7422 0.0803(19) Uiso 1 1 calc R . .
C7 C -0.1680(2) 0.5574(3) 0.8366(2) 0.0441(7) Uani 1 1 d . . .
H7 H -0.2403 0.5939 0.8747 0.0803(19) Uiso 1 1 calc R . .
C8 C -0.0628(2) 0.5694(3) 0.8584(2) 0.0377(7) Uani 1 1 d . . .
H8 H -0.0643 0.6132 0.9119 0.0803(19) Uiso 1 1 calc R . .
C9 C 0.0467(2) 0.5164(2) 0.8007(2) 0.0312(6) Uani 1 1 d . . .
C10 C 0.1665(2) 0.6067(2) 0.8683(2) 0.0329(6) Uani 1 1 d . . .
H10 H 0.0940 0.6494 0.9006 0.0803(19) Uiso 1 1 calc R . .
C11 C 0.2711(2) 0.6340(2) 0.8852(2) 0.0300(6) Uani 1 1 d . . .
C12 C 0.3879(2) 0.5771(2) 0.8388(2) 0.0350(6) Uani 1 1 d . . .
C13 C 0.5099(2) 0.1947(3) 0.4994(3) 0.0557(9) Uani 1 1 d . . .
H13A H 0.5761 0.1982 0.5325 0.0803(19) Uiso 1 1 calc R . .
H13B H 0.5189 0.2311 0.4162 0.0803(19) Uiso 1 1 calc R . .
H13C H 0.5078 0.1118 0.5124 0.0803(19) Uiso 1 1 calc R . .
C14 C 0.2666(3) 0.2123(3) 0.4448(3) 0.0500(8) Uani 1 1 d . . .
C15 C 0.1440(3) 0.2129(3) 0.4256(3) 0.0586(9) Uani 1 1 d . A .
H15A H 0.1511 0.1750 0.3628 0.0803(19) Uiso 1 1 calc R . .
H15B H 0.0976 0.2948 0.4052 0.0803(19) Uiso 1 1 calc R . .
H15C H 0.1053 0.1692 0.4966 0.0803(19) Uiso 1 1 calc R . .
C16 C 0.4991(2) 0.6098(3) 0.8494(3) 0.0668(11) Uani 1 1 d . . .
H16A H 0.5677 0.5621 0.8110 0.0803(19) Uiso 1 1 calc R . .
H16B H 0.5071 0.5942 0.9312 0.0803(19) Uiso 1 1 calc R . .
H16C H 0.4933 0.6941 0.8127 0.0803(19) Uiso 1 1 calc R . .
C17 C 0.2528(2) 0.7253(3) 0.9508(2) 0.0380(7) Uani 1 1 d . . .
C18 C 0.1271(2) 0.7846(3) 0.9995(3) 0.0510(8) Uani 1 1 d . . .
H18A H 0.1303 0.8478 1.0329 0.0803(19) Uiso 1 1 calc R . .
H18B H 0.0935 0.7252 1.0593 0.0803(19) Uiso 1 1 calc R . .
H18C H 0.0783 0.8182 0.9369 0.0803(19) Uiso 1 1 calc R . .
C19 C 0.1978(2) 0.6762(3) 0.5486(2) 0.0437(7) Uani 1 1 d . . .
H19 H 0.1398 0.6959 0.6101 0.0803(19) Uiso 1 1 calc R . .
C20 C 0.2015(2) 0.7415(3) 0.4361(2) 0.0441(7) Uani 1 1 d . . .
H20 H 0.1475 0.8130 0.4061 0.0803(19) Uiso 1 1 calc R . .
C21 C 0.3507(2) 0.5849(3) 0.4523(2) 0.0364(6) Uani 1 1 d . . .
H21 H 0.4202 0.5294 0.4322 0.0803(19) Uiso 1 1 calc R . .
C23 C 0.3413(3) 0.7257(3) 0.2507(2) 0.0542(8) Uani 1 1 d . . .
H23A H 0.3885 0.7822 0.2421 0.0803(19) Uiso 1 1 calc R . .
H23B H 0.2741 0.7648 0.2081 0.0803(19) Uiso 1 1 calc R . .
H23C H 0.3893 0.6583 0.2200 0.0803(19) Uiso 1 1 calc R . .
C24 C 0.2206(3) 0.2157(3) 0.9424(3) 0.0514(8) Uani 1 1 d . . .
H24 H 0.1494 0.2327 0.9117 0.0803(19) Uiso 1 1 calc R . .
C25 C 0.2491(3) 0.1319(3) 1.0413(3) 0.0559(9) Uani 1 1 d . . .
H25 H 0.2026 0.0812 1.0907 0.0803(19) Uiso 1 1 calc R . .
C26 C 0.3933(3) 0.2218(3) 0.9645(2) 0.0438(7) Uani 1 1 d . . .
H26 H 0.4656 0.2429 0.9536 0.0803(19) Uiso 1 1 calc R . .
C27 C 0.4292(3) 0.0626(3) 1.1487(3) 0.0706(10) Uani 1 1 d . . .
H27A H 0.5042 0.0842 1.1358 0.0803(19) Uiso 1 1 calc R . .
H27B H 0.4436 -0.0213 1.1499 0.0803(19) Uiso 1 1 calc R . .
H27C H 0.3860 0.0762 1.2229 0.0803(19) Uiso 1 1 calc R . .
C28 C 0.0374(4) -0.0511(4) 0.6831(4) 0.0842(13) Uani 1 1 d . . .
H28 H -0.0032 -0.0895 0.6526 0.0803(19) Uiso 1 1 calc R . .
C29 C 0.1558(4) -0.0714(4) 0.6716(4) 0.0796(11) Uani 1 1 d . . .
H29 H 0.2115 -0.1252 0.6325 0.0803(19) Uiso 1 1 calc R . .
C30 C 0.0745(3) 0.0608(3) 0.7699(3) 0.0626(9) Uani 1 1 d . . .
H30 H 0.0673 0.1170 0.8128 0.0803(19) Uiso 1 1 calc R . .
C31 C 0.2983(3) 0.0020(4) 0.7407(4) 0.0846(12) Uani 1 1 d . . .
H31A H 0.3266 -0.0636 0.8050 0.0803(19) Uiso 1 1 calc R . .
H31B H 0.2945 0.0774 0.7572 0.0803(19) Uiso 1 1 calc R . .
H31C H 0.3519 -0.0059 0.6696 0.0803(19) Uiso 1 1 calc R . .

loop_
_atom_site_aniso_label
_atom_site_aniso_U_11
_atom_site_aniso_U_22
_atom_site_aniso_U_33
_atom_site_aniso_U_23
_atom_site_aniso_U_13
_atom_site_aniso_U_12
Fe 0.0266(2) 0.0409(3) 0.0366(2) -0.01770(18) -0.00131(16) -0.00974(17)
O1 0.0288(10) 0.0470(12) 0.0441(11) -0.0193(10) -0.0028(8) -0.0078(8)
O2 0.0265(9) 0.0452(12) 0.0539(12) -0.0225(10) -0.0055(8) -0.0087(8)
O3A 0.057(3) 0.133(18) 0.064(10) -0.072(12) 0.011(4) -0.027(6)
O3B 0.064(7) 0.080(11) 0.073(13) -0.051(10) -0.005(8) -0.001(5)
O4 0.0485(13) 0.0815(17) 0.0682(15) -0.0429(13) -0.0038(11) -0.0246(12)
N1 0.0264(11) 0.0371(13) 0.0341(12) -0.0120(10) -0.0003(9) -0.0125(10)
N2 0.0247(11) 0.0374(13) 0.0334(12) -0.0091(10) -0.0004(9) -0.0124(9)
N3 0.0298(12) 0.0370(14) 0.0362(13) -0.0050(11) -0.0033(10) -0.0095(10)
N4 0.0321(12) 0.0431(14) 0.0334(12) -0.0059(11) -0.0069(10) -0.0100(10)
N5 0.0369(13) 0.0434(14) 0.0414(13) -0.0154(12) -0.0046(11) -0.0131(11)
N6 0.0565(16) 0.0464(16) 0.0368(14) -0.0111(12) -0.0064(12) -0.0133(13)
N7 0.0545(19) 0.069(2) 0.118(3) -0.010(2) -0.0334(18) -0.0050(16)
N8 0.0591(18) 0.0501(17) 0.0609(18) -0.0058(14) -0.0145(14) -0.0101(14)
C1 0.0435(16) 0.0331(16) 0.0338(15) -0.0085(13) 0.0004(12) -0.0132(13)
C2 0.0356(15) 0.0379(16) 0.0361(15) -0.0130(13) -0.0077(12) -0.0091(12)
C3 0.0378(15) 0.0356(16) 0.0315(14) -0.0084(13) -0.0064(11) -0.0137(12)
C4 0.0317(14) 0.0370(16) 0.0311(14) -0.0070(12) -0.0042(11) -0.0118(12)
C5 0.0291(15) 0.0546(19) 0.0527(18) -0.0234(15) 0.0005(13) -0.0169(13)
C6 0.0264(15) 0.064(2) 0.062(2) -0.0211(17) -0.0097(13) -0.0148(14)
C7 0.0256(15) 0.056(2) 0.0503(18) -0.0206(16) 0.0094(13) -0.0124(13)
C8 0.0255(14) 0.0498(18) 0.0402(16) -0.0176(14) -0.0002(12) -0.0090(12)
C9 0.0293(14) 0.0377(15) 0.0269(13) -0.0061(12) -0.0016(11) -0.0120(12)
C10 0.0341(14) 0.0373(16) 0.0286(14) -0.0114(12) -0.0007(11) -0.0100(12)
C11 0.0305(14) 0.0357(15) 0.0259(13) -0.0079(12) -0.0028(10) -0.0117(11)
C12 0.0331(15) 0.0376(16) 0.0372(15) -0.0100(13) -0.0060(12) -0.0115(12)
C13 0.0394(17) 0.068(2) 0.071(2) -0.0421(19) -0.0024(15) -0.0092(15)
C14 0.0507(19) 0.060(2) 0.0488(19) -0.0279(17) -0.0092(15) -0.0110(16)
C15 0.068(2) 0.076(2) 0.0512(19) -0.0345(18) -0.0078(16) -0.0292(18)
C16 0.0360(17) 0.077(3) 0.109(3) -0.059(2) 0.0000(18) -0.0179(16)
C17 0.0402(16) 0.0482(18) 0.0307(14) -0.0092(13) -0.0093(12) -0.0158(14)
C18 0.0523(19) 0.049(2) 0.059(2) -0.0317(17) -0.0006(15) -0.0098(15)
C19 0.0423(17) 0.0437(18) 0.0417(17) -0.0162(15) 0.0020(13) -0.0047(14)
C20 0.0378(16) 0.0410(18) 0.0465(18) -0.0088(15) -0.0007(13) -0.0043(13)
C21 0.0328(14) 0.0393(17) 0.0359(15) -0.0073(13) -0.0048(12) -0.0085(12)
C23 0.0541(19) 0.062(2) 0.0397(17) -0.0057(16) 0.0016(14) -0.0165(16)
C24 0.0457(18) 0.055(2) 0.059(2) -0.0123(17) -0.0100(15) -0.0197(15)
C25 0.056(2) 0.057(2) 0.056(2) -0.0094(18) 0.0029(16) -0.0275(17)
C26 0.0450(17) 0.0488(19) 0.0414(17) -0.0170(15) -0.0058(14) -0.0109(15)
C27 0.083(3) 0.071(3) 0.055(2) -0.0087(19) -0.0287(18) -0.008(2)
C28 0.105(3) 0.069(3) 0.104(3) -0.030(3) -0.051(3) -0.026(3)
C29 0.093(3) 0.067(3) 0.086(3) -0.029(2) -0.019(2) -0.014(2)
C30 0.061(2) 0.055(2) 0.076(2) -0.026(2) -0.0122(18) -0.0071(18)
C31 0.062(2) 0.077(3) 0.096(3) 0.015(2) -0.014(2) -0.023(2)

loop_
_atom_type_symbol
_atom_type_description
_atom_type_scat_dispersion_real
_atom_type_scat_dispersion_imag
_atom_type_scat_source
C C 0.0033 0.0016 'International Tables Vol C Tables 4.2.6.8 and 6.1.1.4'
H H 0.0000 0.0000 'International Tables Vol C Tables 4.2.6.8 and 6.1.1.4'
N N 0.0061 0.0033 'International Tables Vol C Tables 4.2.6.8 and 6.1.1.4'
O O 0.0106 0.0060 'International Tables Vol C Tables 4.2.6.8 and 6.1.1.4'
Fe Fe 0.3463 0.8444 'International Tables Vol C Tables 4.2.6.8 and 6.1.1.4'

loop_
_exptl_crystal_face_index_h
_exptl_crystal_face_index_k
_exptl_crystal_face_index_l
_exptl_crystal_face_perp_dist
10 -6 -9 0.1325
-16 0 -1 0.1672
2 10 16 0.1633
-12 -8 -13 0.1901
-1 -16 0 0.0852
-2 15 1 0.0090
4 12 15 0.1467
15 -1 -1 0.2296
-1 -16 -2 0.0672
-8 -15 1 0.1007
3 -15 -3 0.0896
7 5 16 0.1906
-11 -3 -14 0.1694

loop_
_geom_angle_atom_site_label_1
_geom_angle_atom_site_label_2
_geom_angle_atom_site_label_3
_geom_angle
_geom_angle_site_symmetry_1
_geom_angle_site_symmetry_3
_geom_angle_publ_flag
O1 Fe O2 106.84(7) . . ?
O1 Fe N2 166.48(7) . . ?
O2 Fe N2 86.67(8) . . ?
O1 Fe N1 86.16(8) . . ?
O2 Fe N1 166.12(7) . . ?
N2 Fe N1 80.33(8) . . ?
O1 Fe N5 91.07(8) . . ?
O2 Fe N5 90.15(8) . . ?
N2 Fe N5 89.47(8) . . ?
N1 Fe N5 94.55(9) . . ?
O1 Fe N3 89.00(8) . . ?
O2 Fe N3 90.55(8) . . ?
N2 Fe N3 90.28(8) . . ?
N1 Fe N3 84.69(8) . . ?
N5 Fe N3 179.24(8) . . ?
C1 O1 Fe 133.93(17) . . ?
C12 O2 Fe 133.64(16) . . ?
C3 N1 C4 120.3(2) . . ?
C3 N1 Fe 125.26(17) . . ?
C4 N1 Fe 113.39(15) . . ?
C10 N2 C9 120.8(2) . . ?
C10 N2 Fe 125.65(17) . . ?
C9 N2 Fe 113.45(15) . . ?
C21 N3 C19 103.9(2) . . ?
C21 N3 Fe 133.49(18) . . ?
C19 N3 Fe 121.54(17) . . ?
C21 N4 C20 106.7(2) . . ?
C21 N4 C23 128.0(2) . . ?
C20 N4 C23 125.2(2) . . ?
C26 N5 C24 104.4(3) . . ?
C26 N5 Fe 132.1(2) . . ?
C24 N5 Fe 123.51(19) . . ?
C26 N6 C25 106.9(3) . . ?
C26 N6 C27 125.7(3) . . ?
C25 N6 C27 127.4(3) . . ?
C30 N7 C28 102.5(3) . . ?
C29 N8 C30 107.3(3) . . ?
C29 N8 C31 125.4(3) . . ?
C30 N8 C31 127.2(3) . . ?
O1 C1 C2 122.2(2) . . ?
O1 C1 C13 113.3(2) . . ?
C2 C1 C13 124.4(2) . . ?
C3 C2 C1 123.3(2) . . ?
C3 C2 C14 116.7(2) . . ?
C1 C2 C14 120.0(2) . . ?
N1 C3 C2 127.3(2) . . ?
N1 C3 H3 116.4 . . ?
C2 C3 H3 116.4 . . ?
C5 C4 C9 118.4(2) . . ?
C5 C4 N1 125.4(2) . . ?
C9 C4 N1 116.2(2) . . ?
C6 C5 C4 121.1(3) . . ?
C6 C5 H5 119.5 . . ?
C4 C5 H5 119.5 . . ?
C5 C6 C7 120.4(3) . . ?
C5 C6 H6 119.8 . . ?
C7 C6 H6 119.8 . . ?
C8 C7 C6 120.3(2) . . ?
C8 C7 H7 119.9 . . ?
C6 C7 H7 119.9 . . ?
C7 C8 C9 120.6(2) . . ?
C7 C8 H8 119.7 . . ?
C9 C8 H8 119.7 . . ?
C8 C9 C4 119.1(2) . . ?
C8 C9 N2 124.5(2) . . ?
C4 C9 N2 116.4(2) . . ?
N2 C10 C11 128.1(2) . . ?
N2 C10 H10 115.9 . . ?
C11 C10 H10 115.9 . . ?
C12 C11 C10 122.0(2) . . ?
C12 C11 C17 121.2(2) . . ?
C10 C11 C17 116.7(2) . . ?
O2 C12 C11 123.5(2) . . ?
O2 C12 C16 113.5(2) . . ?
C11 C12 C16 122.9(2) . . ?
C1 C13 H13A 109.5 . . ?
C1 C13 H13B 109.5 . . ?
H13A C13 H13B 109.5 . . ?
C1 C13 H13C 109.5 . . ?
H13A C13 H13C 109.5 . . ?
H13B C13 H13C 109.5 . . ?
O3B C14 O3A 32.0(7) . . ?
O3B C14 C2 122.4(9) . . ?
O3A C14 C2 120.9(8) . . ?
O3B C14 C15 113.5(12) . . ?
O3A C14 C15 117.6(6) . . ?
C2 C14 C15 120.1(2) . . ?
C14 C15 H15A 109.5 . . ?
C14 C15 H15B 109.5 . . ?
H15A C15 H15B 109.5 . . ?
C14 C15 H15C 109.5 . . ?
H15A C15 H15C 109.5 . . ?
H15B C15 H15C 109.5 . . ?
C12 C16 H16A 109.5 . . ?
C12 C16 H16B 109.5 . . ?
H16A C16 H16B 109.5 . . ?
C12 C16 H16C 109.5 . . ?
H16A C16 H16C 109.5 . . ?
H16B C16 H16C 109.5 . . ?
O4 C17 C11 123.6(2) . . ?
O4 C17 C18 116.2(2) . . ?
C11 C17 C18 120.2(2) . . ?
C17 C18 H18A 109.5 . . ?
C17 C18 H18B 109.5 . . ?
H18A C18 H18B 109.5 . . ?
C17 C18 H18C 109.5 . . ?
H18A C18 H18C 109.5 . . ?
H18B C18 H18C 109.5 . . ?
C20 C19 N3 110.0(2) . . ?
C20 C19 H19 125.0 . . ?
N3 C19 H19 125.0 . . ?
C19 C20 N4 106.6(2) . . ?
C19 C20 H20 126.7 . . ?
N4 C20 H20 126.7 . . ?
N3 C21 N4 112.7(2) . . ?
N3 C21 H21 123.6 . . ?
N4 C21 H21 123.6 . . ?
N4 C23 H23A 109.5 . . ?
N4 C23 H23B 109.5 . . ?
H23A C23 H23B 109.5 . . ?
N4 C23 H23C 109.5 . . ?
H23A C23 H23C 109.5 . . ?
H23B C23 H23C 109.5 . . ?
C25 C24 N5 110.4(3) . . ?
C25 C24 H24 124.8 . . ?
N5 C24 H24 124.8 . . ?
C24 C25 N6 106.3(3) . . ?
C24 C25 H25 126.9 . . ?
N6 C25 H25 126.9 . . ?
N5 C26 N6 112.0(3) . . ?
N5 C26 H26 124.0 . . ?
N6 C26 H26 124.0 . . ?
N6 C27 H27A 109.5 . . ?
N6 C27 H27B 109.5 . . ?
H27A C27 H27B 109.5 . . ?
N6 C27 H27C 109.5 . . ?
H27A C27 H27C 109.5 . . ?
H27B C27 H27C 109.5 . . ?
C29 C28 N7 110.7(3) . . ?
C29 C28 H28 124.7 . . ?
N7 C28 H28 124.7 . . ?
N8 C29 C28 106.7(4) . . ?
N8 C29 H29 126.7 . . ?
C28 C29 H29 126.7 . . ?
N7 C30 N8 112.8(3) . . ?
N7 C30 H30 123.6 . . ?
N8 C30 H30 123.6 . . ?
N8 C31 H31A 109.5 . . ?
N8 C31 H31B 109.5 . . ?
H31A C31 H31B 109.5 . . ?
N8 C31 H31C 109.5 . . ?
H31A C31 H31C 109.5 . . ?
H31B C31 H31C 109.5 . . ?

loop_
_geom_bond_atom_site_label_1
_geom_bond_atom_site_label_2
_geom_bond_distance
_geom_bond_site_symmetry_2
_geom_bond_publ_flag
Fe O1 1.9987(18) . ?
Fe O2 2.0085(18) . ?
Fe N2 2.077(2) . ?
Fe N1 2.083(2) . ?
Fe N5 2.250(2) . ?
Fe N3 2.279(2) . ?
O1 C1 1.276(3) . ?
O2 C12 1.259(3) . ?
O3A C14 1.263(12) . ?
O3B C14 1.214(18) . ?
O4 C17 1.227(3) . ?
N1 C3 1.311(3) . ?
N1 C4 1.424(3) . ?
N2 C10 1.307(3) . ?
N2 C9 1.423(3) . ?
N3 C21 1.311(3) . ?
N3 C19 1.381(3) . ?
N4 C21 1.336(3) . ?
N4 C20 1.353(3) . ?
N4 C23 1.456(3) . ?
N5 C26 1.318(3) . ?
N5 C24 1.375(4) . ?
N6 C26 1.339(4) . ?
N6 C25 1.363(4) . ?
N6 C27 1.444(4) . ?
N7 C30 1.303(4) . ?
N7 C28 1.372(5) . ?
N8 C29 1.310(4) . ?
N8 C30 1.329(4) . ?
N8 C31 1.465(4) . ?
C1 C2 1.423(4) . ?
C1 C13 1.500(3) . ?
C2 C3 1.416(3) . ?
C2 C14 1.468(4) . ?
C3 H3 0.9300 . ?
C4 C5 1.395(3) . ?
C4 C9 1.421(3) . ?
C5 C6 1.369(4) . ?
C5 H5 0.9300 . ?
C6 C7 1.382(4) . ?
C6 H6 0.9300 . ?
C7 C8 1.370(3) . ?
C7 H7 0.9300 . ?
C8 C9 1.399(3) . ?
C8 H8 0.9300 . ?
C10 C11 1.427(3) . ?
C10 H10 0.9300 . ?
C11 C12 1.424(3) . ?
C11 C17 1.459(4) . ?
C12 C16 1.508(4) . ?
C13 H13A 0.9600 . ?
C13 H13B 0.9600 . ?
C13 H13C 0.9600 . ?
C14 C15 1.505(4) . ?
C15 H15A 0.9600 . ?
C15 H15B 0.9600 . ?
C15 H15C 0.9600 . ?
C16 H16A 0.9600 . ?
C16 H16B 0.9600 . ?
C16 H16C 0.9600 . ?
C17 C18 1.521(4) . ?
C18 H18A 0.9600 . ?
C18 H18B 0.9600 . ?
C18 H18C 0.9600 . ?
C19 C20 1.344(4) . ?
C19 H19 0.9300 . ?
C20 H20 0.9300 . ?
C21 H21 0.9300 . ?
C23 H23A 0.9600 . ?
C23 H23B 0.9600 . ?
C23 H23C 0.9600 . ?
C24 C25 1.340(4) . ?
C24 H24 0.9300 . ?
C25 H25 0.9300 . ?
C26 H26 0.9300 . ?
C27 H27A 0.9600 . ?
C27 H27B 0.9600 . ?
C27 H27C 0.9600 . ?
C28 C29 1.331(5) . ?
C28 H28 0.9300 . ?
C29 H29 0.9300 . ?
C30 H30 0.9300 . ?
C31 H31A 0.9600 . ?
C31 H31B 0.9600 . ?
C31 H31C 0.9600 . ?

loop_
_geom_contact_atom_site_label_1
_geom_contact_atom_site_label_2
_geom_contact_distance
_geom_contact_site_symmetry_1
_geom_contact_site_symmetry_2
_geom_contact_publ_flag
? ? ? ? ? ?

loop_
_geom_hbond_atom_site_label_D
_geom_hbond_atom_site_label_H
_geom_hbond_atom_site_label_A
_geom_hbond_distance_DH
_geom_hbond_distance_HA
_geom_hbond_distance_DA
_geom_hbond_angle_DHA
_geom_hbond_site_symmetry_A
_geom_hbond_publ_flag
? ? ? ? ? ? ? ? ?

loop_
_geom_torsion_atom_site_label_1
_geom_torsion_atom_site_label_2
_geom_torsion_atom_site_label_3
_geom_torsion_atom_site_label_4
_geom_torsion
_geom_torsion_site_symmetry_1
_geom_torsion_site_symmetry_2
_geom_torsion_site_symmetry_3
_geom_torsion_site_symmetry_4
_geom_torsion_publ_flag
? ? ? ? ? ? ? ? ? ?

loop_
_reflns_scale_group_code
_reflns_scale_meas_F
? ?
